data_2206849
loop_
_publ_author_name
'Pei, Hong-Xia'
'Sun, Yu-Xi'
'Lu, She-Ming'
'Li, Jian-Min'
'Wu, Xin-Tao'
'Du, Wen-Xin'

_publ_section_title
<i>catena</i>-Poly[[bis(4-chloromethylpyridine-\k<i>N</i>)cobalt(II)]-di-\m-dicyanamido-\k^2^<i>N</i>^1^:\k^2^<i>N</i>^5^]
_journal_coeditor_code BH6025
_journal_issue 10
_journal_name_full 'Acta Crystallographica Section E'
_journal_page_first m2109
_journal_page_last m2111
_journal_paper_doi 10.1107/S1600536805027662
_journal_volume 61
_journal_year 2005
_chemical_formula_iupac '[Co (C2 N3) (C6 H6 Cl N)2]'
_chemical_formula_moiety 'C16 H12 Cl2 Co N8'
_chemical_formula_sum 'C16 H12 Cl2 Co N8'
_chemical_formula_weight 446.17
_chemical_name_systematic
;
catena-Poly[[bis(4-chloromethylpyridine-\kN)cobalt(II)]-di-\m-
dicyanamido-\kN^1^:\kN^5^]
;
_space_group_IT_number 2
_symmetry_cell_setting triclinic
_symmetry_space_group_name_Hall '-P 1'
_symmetry_space_group_name_H-M 'P -1'
_atom_sites_solution_hydrogens geom
_atom_sites_solution_primary direct
_atom_sites_solution_secondary difmap
_audit_creation_method SHELXL97
_cell_angle_alpha 104.444(2)
_cell_angle_beta 96.971(2)
_cell_angle_gamma 102.618(2)
_cell_formula_units_Z 1
_cell_length_a 7.2910(9)
_cell_length_b 7.4810(9)
_cell_length_c 9.0070(13)
_cell_measurement_reflns_used 668
_cell_measurement_temperature 295(2)
_cell_measurement_theta_max 25.13
_cell_measurement_theta_min 2.32
_cell_volume 456.15(10)
_computing_cell_refinement 'SAINT (Bruker, 2002)'
_computing_data_collection 'SMART (Bruker, 2002)'
_computing_data_reduction SAINT
_computing_molecular_graphics 'SHELXTL (Bruker, 2002)'
_computing_publication_material SHELXTL
_computing_structure_refinement 'SHELXL97 (Sheldrick, 1997)'
_computing_structure_solution 'SHELXS97 (Sheldrick, 1997)'
_diffrn_ambient_temperature 295(2)
_diffrn_measured_fraction_theta_full 0.982
_diffrn_measured_fraction_theta_max 0.982
_diffrn_measurement_device_type 'Bruker APEX area-detector'
_diffrn_measurement_method '\f and \w'
_diffrn_radiation_monochromator graphite
_diffrn_radiation_source 'fine-focus sealed tube'
_diffrn_radiation_type MoK\a
_diffrn_radiation_wavelength 0.71073
_diffrn_reflns_av_R_equivalents 0.0398
_diffrn_reflns_av_sigmaI/netI 0.0487
_diffrn_reflns_limit_h_max 6
_diffrn_reflns_limit_h_min -8
_diffrn_reflns_limit_k_max 8
_diffrn_reflns_limit_k_min -8
_diffrn_reflns_limit_l_max 10
_diffrn_reflns_limit_l_min -9
_diffrn_reflns_number 2408
_diffrn_reflns_theta_full 25.15
_diffrn_reflns_theta_max 25.15
_diffrn_reflns_theta_min 2.38
_diffrn_standards_decay_% 0
_diffrn_standards_interval_count 0
_diffrn_standards_interval_time 0
_diffrn_standards_number 0
_exptl_absorpt_coefficient_mu 1.253
_exptl_absorpt_correction_T_max 0.885
_exptl_absorpt_correction_T_min 0.805
_exptl_absorpt_correction_type multi-scan
_exptl_absorpt_process_details '(SADABS; Bruker, 2002)'
_exptl_crystal_colour red
_exptl_crystal_density_diffrn 1.624
_exptl_crystal_density_method 'not measured'
_exptl_crystal_description needle
_exptl_crystal_F_000 225
_exptl_crystal_size_max 0.44
_exptl_crystal_size_mid 0.14
_exptl_crystal_size_min 0.10
_refine_diff_density_max 0.485
_refine_diff_density_min -0.776
_refine_ls_extinction_method none
_refine_ls_goodness_of_fit_ref 1.094
_refine_ls_hydrogen_treatment constr
_refine_ls_matrix_type full
_refine_ls_number_parameters 124
_refine_ls_number_reflns 1601
_refine_ls_number_restraints 0
_refine_ls_restrained_S_all 1.094
_refine_ls_R_factor_all 0.0877
_refine_ls_R_factor_gt 0.0683
_refine_ls_shift/su_max 0.000
_refine_ls_shift/su_mean 0.000
_refine_ls_structure_factor_coef Fsqd
_refine_ls_weighting_details 'calc w = 1/[\s^2^(Fo^2^)+(0.0336P)^2^+2.6609P] where P = (Fo^2^+2Fc^2^)/3'
_refine_ls_weighting_scheme calc
_refine_ls_wR_factor_gt 0.1434
_refine_ls_wR_factor_ref 0.1599
_reflns_number_gt 1368
_reflns_number_total 1601
_reflns_threshold_expression I>2\s(I)
_cod_data_source_file bh6025.cif
_cod_data_source_block I
_cod_database_code 2206849
_cod_database_fobs_code 2206849

loop_
_symmetry_equiv_pos_as_xyz
'x, y, z'
'-x, -y, -z'

loop_
_atom_site_label
_atom_site_fract_x
_atom_site_fract_y
_atom_site_fract_z
_atom_site_U_iso_or_equiv
_atom_site_adp_type
_atom_site_calc_flag
_atom_site_refinement_flags
_atom_site_occupancy
_atom_site_type_symbol
Co1 0.5000 0.5000 0.5000 0.0306(3) Uani d S 1 Co
Cl1 -0.3261(3) 0.1451(4) -0.1605(3) 0.0869(8) Uani d . 1 Cl
N1 0.6712(7) 0.7140(7) 0.4213(6) 0.0393(12) Uani d . 1 N
N2 0.8059(7) 1.0352(7) 0.4023(7) 0.0500(15) Uani d . 1 N
N3 0.6629(7) 1.3038(6) 0.4231(6) 0.0371(11) Uani d . 1 N
N4 0.3064(7) 0.3950(6) 0.2785(5) 0.0336(11) Uani d . 1 N
C1 0.7272(8) 0.8680(8) 0.4160(6) 0.0321(12) Uani d . 1 C
C2 0.7201(8) 1.1707(8) 0.4149(6) 0.0312(12) Uani d . 1 C
C3 0.3662(9) 0.3585(10) 0.1426(7) 0.0458(15) Uani d . 1 C
H3 0.4970 0.3800 0.1440 0.055 Uiso calc R 1 H
C4 0.2438(9) 0.2905(10) 0.0001(8) 0.0520(17) Uani d . 1 C
H4 0.2925 0.2675 -0.0916 0.062 Uiso calc R 1 H
C5 0.0485(9) 0.2565(8) -0.0061(7) 0.0406(14) Uani d . 1 C
C6 -0.0159(9) 0.2922(10) 0.1332(8) 0.0486(16) Uani d . 1 C
H6 -0.1461 0.2704 0.1345 0.058 Uiso calc R 1 H
C7 0.1168(9) 0.3611(10) 0.2712(8) 0.0474(16) Uani d . 1 C
H7 0.0716 0.3852 0.3645 0.057 Uiso calc R 1 H
C8 -0.0827(10) 0.1803(11) -0.1655(8) 0.0575(19) Uani d . 1 C
H8A -0.0606 0.0597 -0.2196 0.069 Uiso calc R 1 H
H8B -0.0480 0.2692 -0.2258 0.069 Uiso calc R 1 H

loop_
_atom_site_aniso_label
_atom_site_aniso_U_11
_atom_site_aniso_U_22
_atom_site_aniso_U_33
_atom_site_aniso_U_12
_atom_site_aniso_U_13
_atom_site_aniso_U_23
Co1 0.0321(6) 0.0224(6) 0.0304(6) 0.0031(4) -0.0023(4) 0.0027(4)
Cl1 0.0536(12) 0.1073(18) 0.0700(14) 0.0161(12) -0.0248(10) -0.0065(12)
N1 0.042(3) 0.031(3) 0.043(3) 0.005(2) 0.003(2) 0.013(2)
N2 0.037(3) 0.028(3) 0.093(4) 0.010(2) 0.022(3) 0.026(3)
N3 0.042(3) 0.022(2) 0.042(3) 0.007(2) 0.003(2) 0.003(2)
N4 0.034(3) 0.025(2) 0.035(3) 0.0016(19) 0.003(2) 0.004(2)
C1 0.033(3) 0.029(3) 0.034(3) 0.009(2) 0.001(2) 0.008(2)
C2 0.034(3) 0.025(3) 0.029(3) 0.000(2) 0.004(2) 0.004(2)
C3 0.039(3) 0.059(4) 0.034(3) 0.009(3) 0.009(3) 0.005(3)
C4 0.046(4) 0.067(5) 0.036(3) 0.009(3) 0.005(3) 0.007(3)
C5 0.037(3) 0.035(3) 0.043(4) 0.006(3) -0.003(3) 0.007(3)
C6 0.031(3) 0.065(4) 0.043(4) 0.006(3) -0.002(3) 0.011(3)
C7 0.037(3) 0.057(4) 0.042(4) 0.004(3) 0.006(3) 0.009(3)
C8 0.060(4) 0.058(4) 0.042(4) 0.015(3) -0.012(3) 0.003(3)

loop_
_atom_type_symbol
_atom_type_description
_atom_type_scat_dispersion_real
_atom_type_scat_dispersion_imag
_atom_type_scat_source
C C 0.0033 0.0016 'International Tables Vol C Tables 4.2.6.8 and 6.1.1.4'
H H 0.0000 0.0000 'International Tables Vol C Tables 4.2.6.8 and 6.1.1.4'
N N 0.0061 0.0033 'International Tables Vol C Tables 4.2.6.8 and 6.1.1.4'
Cl Cl 0.1484 0.1585 'International Tables Vol C Tables 4.2.6.8 and 6.1.1.4'
Co Co 0.3494 0.9721 'International Tables Vol C Tables 4.2.6.8 and 6.1.1.4'

loop_
_geom_angle_atom_site_label_1
_geom_angle_atom_site_label_2
_geom_angle_atom_site_label_3
_geom_angle_site_symmetry_1
_geom_angle_site_symmetry_3
_geom_angle
_geom_angle_publ_flag
N3 Co1 N3 1_545 2_676 180.0(3) ?
N3 Co1 N1 1_545 . 92.10(19) y
N3 Co1 N1 2_676 . 87.90(19) y
N3 Co1 N1 1_545 2_666 87.90(19) ?
N3 Co1 N1 2_676 2_666 92.10(19) ?
N1 Co1 N1 . 2_666 180.0000(10) ?
N3 Co1 N4 1_545 . 91.10(18) ?
N3 Co1 N4 2_676 . 88.90(18) y
N1 Co1 N4 . . 90.74(18) ?
N1 Co1 N4 2_666 . 89.26(18) ?
N3 Co1 N4 1_545 2_666 88.90(18) ?
N3 Co1 N4 2_676 2_666 91.10(18) ?
N1 Co1 N4 . 2_666 89.26(18) ?
N1 Co1 N4 2_666 2_666 90.74(18) ?
N4 Co1 N4 . 2_666 180.0000(10) ?
C1 N1 Co1 . . 153.7(5) ?
C2 N2 C1 . . 123.1(5) ?
C2 N3 Co1 . 1_565 157.0(5) ?
C3 N4 C7 . . 116.4(5) ?
C3 N4 Co1 . . 122.7(4) ?
C7 N4 Co1 . . 120.9(4) ?
N1 C1 N2 . . 173.3(6) ?
N3 C2 N2 . . 172.0(6) ?
N4 C3 C4 . . 123.3(6) ?
N4 C3 H3 . . 118.4 ?
C4 C3 H3 . . 118.4 ?
C3 C4 C5 . . 119.8(6) ?
C3 C4 H4 . . 120.1 ?
C5 C4 H4 . . 120.1 ?
C6 C5 C4 . . 117.7(6) ?
C6 C5 C8 . . 123.9(6) ?
C4 C5 C8 . . 118.5(6) ?
C5 C6 C7 . . 118.8(6) ?
C5 C6 H6 . . 120.6 ?
C7 C6 H6 . . 120.6 ?
N4 C7 C6 . . 124.0(6) ?
N4 C7 H7 . . 118.0 ?
C6 C7 H7 . . 118.0 ?
C5 C8 Cl1 . . 114.8(5) ?
C5 C8 H8A . . 108.6 ?
Cl1 C8 H8A . . 108.6 ?
C5 C8 H8B . . 108.6 ?
Cl1 C8 H8B . . 108.6 ?
H8A C8 H8B . . 107.5 ?

loop_
_geom_bond_atom_site_label_1
_geom_bond_atom_site_label_2
_geom_bond_site_symmetry_2
_geom_bond_distance
_geom_bond_publ_flag
Co1 N3 1_545 2.121(5) y
Co1 N3 2_676 2.121(5) ?
Co1 N1 . 2.129(5) y
Co1 N1 2_666 2.129(5) ?
Co1 N4 . 2.154(4) y
Co1 N4 2_666 2.154(4) ?
Cl1 C8 . 1.744(8) ?
N1 C1 . 1.150(7) ?
N2 C2 . 1.292(7) ?
N2 C1 . 1.300(7) ?
N3 C2 . 1.150(7) ?
N3 Co1 1_565 2.121(5) ?
N4 C3 . 1.334(7) ?
N4 C7 . 1.340(8) ?
C3 C4 . 1.378(9) ?
C3 H3 . 0.9300 ?
C4 C5 . 1.382(9) ?
C4 H4 . 0.9300 ?
C5 C6 . 1.377(9) ?
C5 C8 . 1.524(8) ?
C6 C7 . 1.385(9) ?
C6 H6 . 0.9300 ?
C7 H7 . 0.9300 ?
C8 H8A . 0.9700 ?
C8 H8B . 0.9700 ?

loop_
_geom_torsion_atom_site_label_1
_geom_torsion_atom_site_label_2
_geom_torsion_atom_site_label_3
_geom_torsion_atom_site_label_4
_geom_torsion_site_symmetry_1
_geom_torsion
N3 Co1 N1 C1 1_545 -164.2(10)
N3 Co1 N1 C1 2_676 15.8(10)
N4 Co1 N1 C1 . 104.7(10)
N4 Co1 N1 C1 2_666 -75.3(10)
N3 Co1 N4 C3 1_545 -43.6(5)
N3 Co1 N4 C3 2_676 136.4(5)
N1 Co1 N4 C3 . 48.5(5)
N1 Co1 N4 C3 2_666 -131.5(5)
N3 Co1 N4 C7 1_545 135.8(5)
N3 Co1 N4 C7 2_676 -44.2(5)
N1 Co1 N4 C7 . -132.1(5)
N1 Co1 N4 C7 2_666 47.9(5)
C7 N4 C3 C4 . 0.3(10)
Co1 N4 C3 C4 . 179.7(5)
N4 C3 C4 C5 . -0.2(11)
C3 C4 C5 C6 . -0.3(10)
C3 C4 C5 C8 . -179.7(6)
C4 C5 C6 C7 . 0.5(10)
C8 C5 C6 C7 . 179.9(6)
C3 N4 C7 C6 . -0.1(10)
Co1 N4 C7 C6 . -179.5(5)
C5 C6 C7 N4 . -0.3(11)
C6 C5 C8 Cl1 . 1.4(9)
C4 C5 C8 Cl1 . -179.3(5)
